data_7030435
loop_
_publ_author_name
'Burns, Michael J.'
'Thatcher, Robert J.'
'Taylor, Richard J. K.'
'Fairlamb, Ian J. S.'

_publ_section_title
;
 Pd-catalysed regioselective C-H functionalisation of 2-pyrones.
;
_journal_issue 43
_journal_name_full 'Dalton transactions (Cambridge, England : 2003)'
_journal_page_first 10391
_journal_page_last 10400
_journal_paper_doi 10.1039/c0dt00421a
_journal_volume 39
_journal_year 2010
_chemical_formula_moiety 'C12 H7 F O3'
_chemical_formula_sum 'C12 H7 F O3'
_chemical_formula_weight 218.18
_chemical_name_systematic
;
?
;
_space_group_IT_number 2
_symmetry_cell_setting triclinic
_symmetry_space_group_name_Hall '-P 1'
_symmetry_space_group_name_H-M 'P -1'
_atom_sites_solution_hydrogens geom
_atom_sites_solution_primary direct
_atom_sites_solution_secondary difmap
_audit_creation_method SHELXL-97
_cell_angle_alpha 91.665(9)
_cell_angle_beta 90.858(7)
_cell_angle_gamma 93.699(8)
_cell_formula_units_Z 2
_cell_length_a 3.7437(3)
_cell_length_b 6.3700(7)
_cell_length_c 19.0219(19)
_cell_measurement_reflns_used 3693
_cell_measurement_temperature 120(2)
_cell_measurement_theta_max 70.6948
_cell_measurement_theta_min 4.6369
_cell_volume 452.42(8)
_computing_cell_refinement
;
CrysAlisPro, Oxford Diffraction Ltd.,
Version 1.171.33.41 (release 06-05-2009 CrysAlis171 .NET)
(compiled May 6 2009,17:20:42)
;
_computing_data_collection
;
CrysAlisPro, Oxford Diffraction Ltd.,
Version 1.171.33.41 (release 06-05-2009 CrysAlis171 .NET)
(compiled May 6 2009,17:20:42)
;
_computing_data_reduction
;
CrysAlisPro, Oxford Diffraction Ltd.,
Version 1.171.33.41 (release 06-05-2009 CrysAlis171 .NET)
(compiled May 6 2009,17:20:42)
;
_computing_structure_refinement 'SHELXL-97 (Sheldrick, 1997)'
_computing_structure_solution 'SHELXS-97 (Sheldrick, 1997)'
_diffrn_ambient_temperature 120(2)
_diffrn_detector_area_resol_mean 8.2707
_diffrn_measured_fraction_theta_full 0.960
_diffrn_measured_fraction_theta_max 0.960
_diffrn_measurement_device_type 'Xcalibur, Onyx'
_diffrn_measurement_method '\w scans'
_diffrn_radiation_monochromator graphite
_diffrn_radiation_source 'Enhance (Cu) X-ray Source'
_diffrn_radiation_type 'Cu K\a'
_diffrn_radiation_wavelength 1.5418
_diffrn_reflns_av_R_equivalents 0.0390
_diffrn_reflns_av_sigmaI/netI 0.0357
_diffrn_reflns_limit_h_max 4
_diffrn_reflns_limit_h_min -4
_diffrn_reflns_limit_k_max 7
_diffrn_reflns_limit_k_min -7
_diffrn_reflns_limit_l_max 22
_diffrn_reflns_limit_l_min -22
_diffrn_reflns_number 7806
_diffrn_reflns_theta_full 70.79
_diffrn_reflns_theta_max 70.79
_diffrn_reflns_theta_min 4.65
_exptl_absorpt_coefficient_mu 1.102
_exptl_absorpt_correction_T_max 1.00000
_exptl_absorpt_correction_T_min 0.76940
_exptl_absorpt_correction_type multi-scan
_exptl_absorpt_process_details
;
CrysAlisPro, Oxford Diffraction Ltd.,
Version 1.171.33.41 (release 06-05-2009 CrysAlis171 .NET)
(compiled May 6 2009,17:20:42)
Empirical absorption correction using spherical harmonics,
implemented in SCALE3 ABSPACK scaling algorithm.
;
_exptl_crystal_colour 'Pale red'
_exptl_crystal_density_diffrn 1.602
_exptl_crystal_density_method 'not measured'
_exptl_crystal_description Block
_exptl_crystal_F_000 224
_exptl_crystal_size_max 0.23
_exptl_crystal_size_mid 0.13
_exptl_crystal_size_min 0.11
_refine_diff_density_max 0.187
_refine_diff_density_min -0.305
_refine_diff_density_rms 0.061
_refine_ls_extinction_method none
_refine_ls_goodness_of_fit_ref 1.046
_refine_ls_hydrogen_treatment constr
_refine_ls_matrix_type full
_refine_ls_number_parameters 146
_refine_ls_number_reflns 1688
_refine_ls_number_restraints 0
_refine_ls_restrained_S_all 1.046
_refine_ls_R_factor_all 0.0574
_refine_ls_R_factor_gt 0.0480
_refine_ls_shift/su_max 0.000
_refine_ls_shift/su_mean 0.000
_refine_ls_structure_factor_coef Fsqd
_refine_ls_weighting_details 'calc w=1/[\s^2^(Fo^2^)+(0.0772P)^2^+0.2340P] where P=(Fo^2^+2Fc^2^)/3'
_refine_ls_weighting_scheme calc
_refine_ls_wR_factor_gt 0.1249
_refine_ls_wR_factor_ref 0.1316
_reflns_number_gt 1415
_reflns_number_total 1688
_reflns_threshold_expression >2sigma(I)
_cod_data_source_file c0dt00421a.txt
_cod_data_source_block ijf0930
_cod_database_code 7030435

loop_
_symmetry_equiv_pos_as_xyz
'x, y, z'
'-x, -y, -z'

loop_
_atom_site_label
_atom_site_type_symbol
_atom_site_fract_x
_atom_site_fract_y
_atom_site_fract_z
_atom_site_U_iso_or_equiv
_atom_site_adp_type
_atom_site_occupancy
_atom_site_symmetry_multiplicity
_atom_site_calc_flag
_atom_site_refinement_flags
C1 C 0.0908(5) 0.4231(3) 0.26954(11) 0.0240(4) Uani 1 1 d .
C2 C 0.0447(5) 0.2794(3) 0.32406(11) 0.0257(5) Uani 1 1 d .
H2 H -0.0714 0.1469 0.3168 0.031 Uiso 1 1 calc R
C3 C 0.1798(5) 0.3465(3) 0.38752(11) 0.0259(5) Uani 1 1 d .
C4 C 0.1623(6) 0.2248(3) 0.45275(11) 0.0314(5) Uani 1 1 d .
H4A H 0.0332 0.0916 0.4433 0.047 Uiso 1 1 calc R
H4B H 0.0419 0.3020 0.4883 0.047 Uiso 1 1 calc R
H4C H 0.4006 0.2020 0.4689 0.047 Uiso 1 1 calc R
C5 C 0.4099(5) 0.6887(3) 0.34526(11) 0.0245(4) Uani 1 1 d .
C6 C 0.2627(5) 0.6205(3) 0.27808(11) 0.0237(4) Uani 1 1 d .
C7 C 0.2505(5) 0.7172(3) 0.21064(10) 0.0226(4) Uani 1 1 d .
C8 C 0.3670(5) 0.9120(3) 0.18337(11) 0.0249(4) Uani 1 1 d .
H8 H 0.4877 1.0172 0.2111 0.030 Uiso 1 1 calc R
C9 C 0.2926(5) 0.9379(3) 0.11360(11) 0.0272(5) Uani 1 1 d .
C10 C 0.1145(5) 0.7860(3) 0.06950(12) 0.0285(5) Uani 1 1 d .
H10 H 0.0746 0.8132 0.0224 0.034 Uiso 1 1 calc R
C11 C -0.0034(5) 0.5935(3) 0.09627(11) 0.0278(5) Uani 1 1 d .
H11 H -0.1253 0.4893 0.0683 0.033 Uiso 1 1 calc R
C12 C 0.0698(5) 0.5655(3) 0.16604(11) 0.0243(4) Uani 1 1 d .
F1 F 0.4031(3) 1.12463(19) 0.08454(7) 0.0359(4) Uani 1 1 d .
O1 O -0.0287(3) 0.3839(2) 0.20248(7) 0.0253(4) Uani 1 1 d .
O2 O 0.5760(4) 0.8535(2) 0.36164(8) 0.0313(4) Uani 1 1 d .
O3 O 0.3521(3) 0.5429(2) 0.39809(7) 0.0263(4) Uani 1 1 d .

loop_
_atom_site_aniso_label
_atom_site_aniso_U_11
_atom_site_aniso_U_22
_atom_site_aniso_U_33
_atom_site_aniso_U_23
_atom_site_aniso_U_13
_atom_site_aniso_U_12
C1 0.0205(8) 0.0270(10) 0.0238(11) -0.0047(8) 0.0016(7) -0.0015(7)
C2 0.0238(9) 0.0257(10) 0.0267(11) -0.0025(8) 0.0023(8) -0.0032(7)
C3 0.0217(9) 0.0256(10) 0.0298(12) -0.0020(8) 0.0032(8) -0.0033(7)
C4 0.0320(10) 0.0340(11) 0.0275(12) 0.0011(9) 0.0016(9) -0.0051(8)
C5 0.0218(9) 0.0268(10) 0.0243(11) -0.0020(8) 0.0037(8) -0.0022(7)
C6 0.0192(8) 0.0260(10) 0.0251(11) -0.0032(8) 0.0015(7) -0.0018(7)
C7 0.0179(8) 0.0263(10) 0.0233(11) -0.0034(8) 0.0023(7) 0.0004(7)
C8 0.0229(9) 0.0257(10) 0.0254(11) -0.0036(8) 0.0029(8) -0.0017(7)
C9 0.0264(9) 0.0258(10) 0.0292(12) 0.0017(8) 0.0045(8) -0.0001(8)
C10 0.0286(10) 0.0335(11) 0.0234(11) -0.0019(8) 0.0008(8) 0.0035(8)
C11 0.0274(9) 0.0295(10) 0.0259(12) -0.0064(8) -0.0003(8) 0.0008(8)
C12 0.0221(9) 0.0250(9) 0.0254(11) -0.0026(8) 0.0033(7) -0.0013(7)
F1 0.0449(7) 0.0303(7) 0.0320(7) 0.0050(5) 0.0030(6) -0.0046(5)
O1 0.0262(7) 0.0258(7) 0.0228(8) -0.0032(6) -0.0006(6) -0.0048(5)
O2 0.0334(7) 0.0300(7) 0.0284(8) -0.0044(6) -0.0010(6) -0.0100(6)
O3 0.0258(7) 0.0269(7) 0.0251(8) -0.0029(6) 0.0009(5) -0.0059(5)

loop_
_atom_type_symbol
_atom_type_description
_atom_type_scat_dispersion_real
_atom_type_scat_dispersion_imag
_atom_type_scat_source
C C 0.0181 0.0091 'International Tables Vol C Tables 4.2.6.8 and 6.1.1.4'
H H 0.0000 0.0000 'International Tables Vol C Tables 4.2.6.8 and 6.1.1.4'
O O 0.0492 0.0322 'International Tables Vol C Tables 4.2.6.8 and 6.1.1.4'
F F 0.0727 0.0534 'International Tables Vol C Tables 4.2.6.8 and 6.1.1.4'

loop_
_geom_angle_atom_site_label_1
_geom_angle_atom_site_label_2
_geom_angle_atom_site_label_3
_geom_angle
O1 C1 C6 112.00(18)
O1 C1 C2 124.06(17)
C6 C1 C2 123.94(19)
C3 C2 C1 115.66(18)
C3 C2 H2 122.2
C1 C2 H2 122.2
C2 C3 O3 122.01(19)
C2 C3 C4 125.61(19)
O3 C3 C4 112.38(18)
C3 C4 H4A 109.5
C3 C4 H4B 109.5
H4A C4 H4B 109.5
C3 C4 H4C 109.5
H4A C4 H4C 109.5
H4B C4 H4C 109.5
O2 C5 O3 117.17(19)
O2 C5 C6 128.67(19)
O3 C5 C6 114.16(16)
C1 C6 C5 119.95(19)
C1 C6 C7 106.72(18)
C5 C6 C7 133.33(18)
C12 C7 C8 119.08(19)
C12 C7 C6 104.74(16)
C8 C7 C6 136.18(19)
C9 C8 C7 116.11(18)
C9 C8 H8 121.9
C7 C8 H8 121.9
F1 C9 C8 118.22(18)
F1 C9 C10 117.27(19)
C8 C9 C10 124.50(19)
C11 C10 C9 119.7(2)
C11 C10 H10 120.2
C9 C10 H10 120.2
C12 C11 C10 116.42(19)
C12 C11 H11 121.8
C10 C11 H11 121.8
C11 C12 O1 124.86(18)
C11 C12 C7 124.23(19)
O1 C12 C7 110.91(17)
C1 O1 C12 105.63(14)
C3 O3 C5 124.25(16)

loop_
_geom_bond_atom_site_label_1
_geom_bond_atom_site_label_2
_geom_bond_distance
C1 O1 1.356(2)
C1 C6 1.379(3)
C1 C2 1.408(3)
C2 C3 1.349(3)
C2 H2 0.9300
C3 O3 1.378(2)
C3 C4 1.482(3)
C4 H4A 0.9600
C4 H4B 0.9600
C4 H4C 0.9600
C5 O2 1.215(2)
C5 O3 1.398(2)
C5 C6 1.429(3)
C6 C7 1.441(3)
C7 C12 1.401(3)
C7 C8 1.405(3)
C8 C9 1.369(3)
C8 H8 0.9300
C9 F1 1.369(2)
C9 C10 1.392(3)
C10 C11 1.389(3)
C10 H10 0.9300
C11 C12 1.370(3)
C11 H11 0.9300
C12 O1 1.398(2)

loop_
_geom_torsion_atom_site_label_1
_geom_torsion_atom_site_label_2
_geom_torsion_atom_site_label_3
_geom_torsion_atom_site_label_4
_geom_torsion
O1 C1 C2 C3 -179.61(17)
C6 C1 C2 C3 0.3(3)
C1 C2 C3 O3 -0.1(3)
C1 C2 C3 C4 179.56(17)
O1 C1 C6 C5 -179.40(15)
C2 C1 C6 C5 0.7(3)
O1 C1 C6 C7 0.4(2)
C2 C1 C6 C7 -179.54(16)
O2 C5 C6 C1 177.99(19)
O3 C5 C6 C1 -1.8(3)
O2 C5 C6 C7 -1.7(4)
O3 C5 C6 C7 178.51(17)
C1 C6 C7 C12 -0.36(19)
C5 C6 C7 C12 179.4(2)
C1 C6 C7 C8 179.0(2)
C5 C6 C7 C8 -1.2(4)
C12 C7 C8 C9 -0.1(3)
C6 C7 C8 C9 -179.38(19)
C7 C8 C9 F1 -179.56(15)
C7 C8 C9 C10 -0.3(3)
F1 C9 C10 C11 179.97(16)
C8 C9 C10 C11 0.7(3)
C9 C10 C11 C12 -0.7(3)
C10 C11 C12 O1 179.56(16)
C10 C11 C12 C7 0.4(3)
C8 C7 C12 C11 0.0(3)
C6 C7 C12 C11 179.52(18)
C8 C7 C12 O1 -179.28(15)
C6 C7 C12 O1 0.2(2)
C6 C1 O1 C12 -0.3(2)
C2 C1 O1 C12 179.68(16)
C11 C12 O1 C1 -179.28(17)
C7 C12 O1 C1 0.0(2)
C2 C3 O3 C5 -1.2(3)
C4 C3 O3 C5 179.11(16)
O2 C5 O3 C3 -177.70(16)
C6 C5 O3 C3 2.1(2)
